data_4062296
loop_
_publ_author_name
'Xia, Aibing'
'Knox, John E.'
'Heeg, Mary Jane'
'Schlegel, H. Bernhard'
'Winter, Charles H.'

_publ_section_title
;
 Synthesis, Structure, and Properties of Magnesocene Amine Adducts.
 Structural Distortions Arising from N-H&#x00B7;&#x00B7;&#x00B7;C~5~H~5~^-^
 Hydrogen Bonding and Molecular Orbital Calculations Thereof
;
_journal_issue 20
_journal_name_full Organometallics
_journal_page_first 4060
_journal_page_last 4069
_journal_paper_doi 10.1021/om030452v
_journal_volume 22
_journal_year 2003
_chemical_formula_sum 'C16 H23 Mg N'
_chemical_formula_weight 253.66
_space_group_IT_number 14
_symmetry_cell_setting monoclinic
_symmetry_space_group_name_Hall '-P 2ybc'
_symmetry_space_group_name_H-M 'P 1 21/c 1'
_cell_angle_alpha 90.00
_cell_angle_beta 90.972(2)
_cell_angle_gamma 90.00
_cell_formula_units_Z 8
_cell_length_a 10.6243(9)
_cell_length_b 19.9057(18)
_cell_length_c 14.3919(13)
_cell_measurement_temperature 295(2)
_cell_volume 3043.2(5)
_diffrn_ambient_temperature 295(2)
_exptl_crystal_density_diffrn 1.107
_cod_original_sg_symbol_H-M 'P 21/c'
_cod_database_code 4062296

loop_
_symmetry_equiv_pos_as_xyz
'x, y, z'
'-x, y+1/2, -z+1/2'
'-x, -y, -z'
'x, -y-1/2, z-1/2'

loop_
_atom_site_label
_atom_site_type_symbol
_atom_site_fract_x
_atom_site_fract_y
_atom_site_fract_z
_atom_site_U_iso_or_equiv
_atom_site_adp_type
_atom_site_occupancy
_atom_site_symmetry_multiplicity
_atom_site_calc_flag
_atom_site_refinement_flags
_atom_site_disorder_assembly
_atom_site_disorder_group
Mg1 Mg 0.42331(8) 0.12796(4) 0.31416(6) 0.0571(3) Uani 1 1 d . . .
N1 N 0.5167(3) 0.06388(13) 0.2224(2) 0.0631(8) Uani 1 1 d . . .
C1 C 0.5180(3) -0.00877(14) 0.2295(2) 0.0791(10) Uani 1 1 d . . .
H1 H 0.5840 -0.0142 0.2774 0.095 Uiso 1 1 calc R . .
C2 C 0.5767(5) -0.04583(18) 0.1525(3) 0.0959(15) Uani 1 1 d . . .
C3 C 0.5794(4) -0.12018(19) 0.1645(4) 0.152(2) Uani 1 1 d . . .
H3A H 0.5867 -0.1401 0.1034 0.183 Uiso 1 1 calc R . .
H3B H 0.6557 -0.1314 0.1991 0.183 Uiso 1 1 calc R . .
C4 C 0.4801(4) -0.15132(16) 0.2081(3) 0.0954(12) Uani 1 1 d . . .
H4A H 0.5091 -0.1946 0.2309 0.115 Uiso 1 1 calc R . .
H4B H 0.4145 -0.1598 0.1619 0.115 Uiso 1 1 calc R . .
C5 C 0.4235(5) -0.11482(17) 0.2862(3) 0.0906(13) Uani 1 1 d . . .
C6 C 0.4195(4) -0.04062(16) 0.2735(3) 0.1249(17) Uani 1 1 d . . .
H6A H 0.3429 -0.0301 0.2389 0.150 Uiso 1 1 calc R . .
H6B H 0.4118 -0.0205 0.3345 0.150 Uiso 1 1 calc R . .
C7 C 0.2799(3) 0.19986(18) 0.2498(3) 0.0750(10) Uani 1 1 d . . .
C8 C 0.2076(3) 0.1431(2) 0.2612(4) 0.0815(11) Uani 1 1 d . . .
C9 C 0.2140(4) 0.1050(2) 0.1826(4) 0.0974(16) Uani 1 1 d . . .
C10 C 0.2916(5) 0.1383(3) 0.1216(4) 0.1053(17) Uani 1 1 d . . .
C11 C 0.3319(4) 0.1969(2) 0.1640(4) 0.0873(12) Uani 1 1 d . . .
C12 C 0.4666(6) 0.1976(2) 0.4506(3) 0.0958(14) Uani 1 1 d . . .
C13 C 0.3813(6) 0.1529(3) 0.4760(3) 0.1011(14) Uani 1 1 d . . .
C14 C 0.4309(7) 0.0911(3) 0.4708(3) 0.1063(16) Uani 1 1 d . . .
C15 C 0.5511(7) 0.0961(3) 0.4439(3) 0.113(2) Uani 1 1 d . . .
C16 C 0.5762(5) 0.1651(4) 0.4287(3) 0.1063(16) Uani 1 1 d . . .
Mg2 Mg 0.92370(9) 0.17366(5) 0.04034(7) 0.0629(3) Uani 1 1 d . . .
N2 N 1.0189(3) 0.24503(13) 0.1240(2) 0.0573(7) Uani 1 1 d . . .
C17 C 1.0217(2) 0.31730(14) 0.0963(2) 0.0515(7) Uani 1 1 d . . .
C18 C 1.1035(3) 0.35972(16) 0.1600(3) 0.0646(9) Uani 1 1 d . . .
C19 C 1.1005(4) 0.43363(18) 0.1339(3) 0.0815(10) Uani 1 1 d . . .
C20 C 0.9659(4) 0.4587(2) 0.1308(3) 0.0881(12) Uani 1 1 d . . .
C21 C 0.8849(4) 0.41782(19) 0.0654(3) 0.0848(11) Uani 1 1 d . . .
C22 C 0.8892(3) 0.34366(17) 0.0916(3) 0.0686(9) Uani 1 1 d . . .
C23 C 1.0826(4) 0.1880(3) -0.0785(3) 0.0831(12) Uani 1 1 d . . .
C24 C 0.9792(4) 0.2234(2) -0.1093(2) 0.0795(11) Uani 1 1 d . . .
C25 C 0.8845(4) 0.1780(3) -0.1281(3) 0.0926(13) Uani 1 1 d . . .
C26 C 0.9309(6) 0.1151(3) -0.1096(3) 0.1036(18) Uani 1 1 d . . .
C27 C 1.0540(5) 0.1216(3) -0.0766(3) 0.0912(12) Uani 1 1 d . . .
C28 C 0.7444(9) 0.1120(7) 0.0714(5) 0.146(3) Uani 1 1 d . . .
C29 C 0.8256(7) 0.0877(3) 0.1355(8) 0.125(3) Uani 1 1 d . . .
C30 C 0.8299(6) 0.1313(5) 0.2071(5) 0.117(2) Uani 1 1 d . . .
C31 C 0.7512(8) 0.1822(3) 0.1857(8) 0.121(2) Uani 1 1 d . . .
C32 C 0.7027(5) 0.1688(5) 0.1019(9) 0.138(3) Uani 1 1 d . . .
H1N1 H 0.495(4) 0.074(2) 0.172(3) 0.13(2) Uiso 1 1 d . . .
H2N1 H 0.592(4) 0.0792(17) 0.219(3) 0.111(15) Uiso 1 1 d . . .
H2A H 0.637(3) -0.0272(16) 0.129(2) 0.098(13) Uiso 1 1 d . . .
H2B H 0.495(5) -0.038(2) 0.105(3) 0.19(2) Uiso 1 1 d . . .
H5A H 0.342(4) -0.1301(19) 0.300(3) 0.136(16) Uiso 1 1 d . . .
H5B H 0.495(6) -0.120(3) 0.332(4) 0.24(3) Uiso 1 1 d . . .
H7 H 0.281(3) 0.2387(17) 0.296(2) 0.111(13) Uiso 1 1 d . . .
H8 H 0.166(3) 0.1363(15) 0.313(2) 0.083(12) Uiso 1 1 d . . .
H9 H 0.177(4) 0.071(2) 0.179(3) 0.118(18) Uiso 1 1 d . . .
H10 H 0.313(3) 0.1271(15) 0.069(2) 0.082(13) Uiso 1 1 d . . .
H11 H 0.384(3) 0.2280(17) 0.139(2) 0.099(13) Uiso 1 1 d . . .
H12 H 0.459(4) 0.240(2) 0.449(3) 0.137(18) Uiso 1 1 d . . .
H13 H 0.315(6) 0.155(3) 0.493(5) 0.22(4) Uiso 1 1 d . . .
H14 H 0.390(4) 0.054(2) 0.489(3) 0.146(18) Uiso 1 1 d . . .
H15 H 0.604(4) 0.0697(19) 0.435(3) 0.112(16) Uiso 1 1 d . . .
H16 H 0.641(4) 0.187(2) 0.407(3) 0.132(17) Uiso 1 1 d . . .
H1N2 H 0.990(3) 0.2471(14) 0.179(2) 0.079(11) Uiso 1 1 d . . .
H2N2 H 1.086(3) 0.2324(14) 0.130(2) 0.066(11) Uiso 1 1 d . . .
H17 H 1.054(2) 0.3192(10) 0.0356(17) 0.046(7) Uiso 1 1 d . . .
H18A H 1.187(3) 0.3436(14) 0.158(2) 0.085(11) Uiso 1 1 d . . .
H18B H 1.075(2) 0.3561(12) 0.225(2) 0.068(9) Uiso 1 1 d . . .
H19A H 1.135(3) 0.4380(14) 0.069(2) 0.092(11) Uiso 1 1 d . . .
H19B H 1.151(3) 0.4622(14) 0.178(2) 0.086(10) Uiso 1 1 d . . .
H20A H 0.964(2) 0.5032(15) 0.1163(18) 0.066(9) Uiso 1 1 d . . .
H20B H 0.930(3) 0.4598(14) 0.196(2) 0.098(11) Uiso 1 1 d . . .
H21A H 0.800(4) 0.4314(17) 0.073(3) 0.122(14) Uiso 1 1 d . . .
H21B H 0.916(2) 0.4245(13) 0.000(2) 0.071(9) Uiso 1 1 d . . .
H22A H 0.853(2) 0.3387(12) 0.156(2) 0.068(8) Uiso 1 1 d . . .
H22B H 0.838(3) 0.3182(13) 0.048(2) 0.071(10) Uiso 1 1 d . . .
H23 H 1.147(3) 0.2086(17) -0.066(2) 0.097(14) Uiso 1 1 d . . .
H24 H 0.971(3) 0.2657(16) -0.116(2) 0.087(13) Uiso 1 1 d . . .
H25 H 0.804(4) 0.1873(18) -0.148(3) 0.112(15) Uiso 1 1 d . . .
H26 H 0.897(3) 0.0803(18) -0.109(2) 0.095(15) Uiso 1 1 d . . .
H27 H 1.108(3) 0.0904(16) -0.055(2) 0.080(12) Uiso 1 1 d . . .
H28 H 0.729(5) 0.091(3) 0.022(4) 0.18(3) Uiso 1 1 d . . .
H29 H 0.859(3) 0.0554(19) 0.129(3) 0.096(15) Uiso 1 1 d . . .
H30 H 0.867(4) 0.125(2) 0.244(3) 0.10(2) Uiso 1 1 d . . .
H31 H 0.754(5) 0.213(3) 0.235(4) 0.17(2) Uiso 1 1 d . . .
H32 H 0.652(5) 0.206(3) 0.077(4) 0.20(2) Uiso 1 1 d . . .

loop_
_atom_site_aniso_label
_atom_site_aniso_U_11
_atom_site_aniso_U_22
_atom_site_aniso_U_33
_atom_site_aniso_U_23
_atom_site_aniso_U_13
_atom_site_aniso_U_12
Mg1 0.0614(6) 0.0507(6) 0.0592(6) 0.0024(4) -0.0025(5) 0.0062(4)
N1 0.0646(19) 0.0515(17) 0.074(2) 0.0057(14) 0.0136(15) -0.0025(13)
C1 0.095(2) 0.050(2) 0.093(3) -0.0074(17) 0.036(2) -0.0102(17)
C2 0.100(3) 0.064(2) 0.126(4) -0.018(2) 0.065(3) -0.016(2)
C3 0.172(5) 0.073(3) 0.216(6) -0.045(3) 0.112(4) -0.020(3)
C4 0.102(3) 0.065(2) 0.120(3) -0.012(2) 0.030(2) -0.0047(19)
C5 0.118(4) 0.055(2) 0.100(3) -0.010(2) 0.037(3) -0.019(2)
C6 0.163(4) 0.057(2) 0.158(4) -0.011(2) 0.105(3) -0.015(2)
C7 0.073(2) 0.065(2) 0.086(3) 0.010(2) -0.016(2) 0.0075(19)
C8 0.059(2) 0.093(3) 0.093(3) 0.024(3) 0.003(2) 0.012(2)
C9 0.072(3) 0.070(3) 0.149(5) -0.007(3) -0.030(3) 0.008(2)
C10 0.104(4) 0.140(5) 0.071(3) -0.012(3) -0.008(3) 0.056(4)
C11 0.069(2) 0.090(3) 0.103(4) 0.039(3) -0.004(2) 0.011(2)
C12 0.158(5) 0.062(3) 0.067(3) -0.004(2) -0.015(3) 0.003(3)
C13 0.115(4) 0.123(5) 0.066(3) 0.012(2) 0.012(3) 0.009(4)
C14 0.164(5) 0.081(4) 0.073(3) 0.030(2) -0.025(3) -0.017(4)
C15 0.134(5) 0.120(5) 0.083(3) -0.024(3) -0.049(3) 0.072(4)
C16 0.099(4) 0.157(5) 0.063(3) -0.001(3) -0.009(2) -0.048(4)
Mg2 0.0637(6) 0.0673(7) 0.0582(7) 0.0022(5) 0.0092(5) -0.0131(5)
N2 0.0517(18) 0.0640(18) 0.0562(19) 0.0089(13) 0.0051(14) 0.0047(13)
C17 0.0492(17) 0.0615(19) 0.0439(18) 0.0078(15) 0.0027(14) 0.0006(14)
C18 0.062(2) 0.065(2) 0.067(2) -0.0030(17) -0.0044(18) 0.0024(16)
C19 0.084(3) 0.068(3) 0.092(3) -0.002(2) -0.001(2) -0.0071(19)
C20 0.105(3) 0.057(2) 0.102(3) 0.007(2) 0.017(3) 0.011(2)
C21 0.072(3) 0.082(3) 0.100(3) 0.032(2) 0.000(2) 0.017(2)
C22 0.053(2) 0.072(2) 0.080(3) 0.017(2) -0.0034(19) 0.0004(17)
C23 0.071(3) 0.121(4) 0.058(2) -0.009(2) 0.012(2) -0.017(3)
C24 0.094(3) 0.089(3) 0.056(2) 0.003(2) 0.007(2) -0.005(3)
C25 0.076(3) 0.143(5) 0.059(2) -0.006(3) 0.001(2) -0.018(3)
C26 0.131(5) 0.108(4) 0.073(3) -0.029(3) 0.028(3) -0.054(4)
C27 0.103(4) 0.094(4) 0.076(3) -0.001(2) 0.019(2) 0.018(3)
C28 0.126(6) 0.236(10) 0.078(4) 0.006(6) 0.018(4) -0.104(7)
C29 0.101(4) 0.064(3) 0.212(8) -0.002(5) 0.077(5) -0.017(3)
C30 0.084(4) 0.152(7) 0.114(5) 0.053(5) -0.021(4) -0.051(4)
C31 0.110(5) 0.091(4) 0.164(6) -0.022(5) 0.061(5) -0.035(4)
C32 0.062(3) 0.149(6) 0.204(10) 0.099(7) 0.020(4) -0.010(4)

loop_
_geom_bond_atom_site_label_1
_geom_bond_atom_site_label_2
_geom_bond_distance
_geom_bond_site_symmetry_2
_geom_bond_publ_flag
Mg1 N1 2.098(3) . ?
Mg1 C7 2.276(3) . ?
Mg1 C14 2.371(4) . ?
Mg1 C15 2.376(4) . ?
Mg1 C16 2.410(4) . ?
Mg1 C8 2.422(3) . ?
Mg1 C13 2.430(4) . ?
Mg1 C12 2.441(4) . ?
Mg1 C11 2.724(4) . ?
N1 C1 1.450(4) . ?
C1 C6 1.386(4) . ?
C1 C2 1.478(4) . ?
C2 C3 1.490(5) . ?
C3 C4 1.383(5) . ?
C4 C5 1.475(5) . ?
C5 C6 1.489(5) . ?
C7 C11 1.361(5) . ?
C7 C8 1.378(5) . ?
C8 C9 1.363(6) . ?
C9 C10 1.383(6) . ?
C10 C11 1.381(6) . ?
C12 C13 1.326(6) . ?
C12 C16 1.373(6) . ?
C13 C14 1.341(7) . ?
C14 C15 1.344(7) . ?
C15 C16 1.416(7) . ?
Mg2 N2 2.110(3) . ?
Mg2 C28 2.316(5) . ?
Mg2 C27 2.430(4) . ?
Mg2 C29 2.436(5) . ?
Mg2 C23 2.439(4) . ?
Mg2 C24 2.452(4) . ?
Mg2 C25 2.455(4) . ?
Mg2 C26 2.455(4) . ?
Mg2 C32 2.525(6) . ?
Mg2 C30 2.747(6) . ?
Mg2 C31 2.809(5) . ?
N2 C17 1.493(4) . ?
C17 C22 1.503(4) . ?
C17 C18 1.510(4) . ?
C18 C19 1.519(4) . ?
C19 C20 1.515(5) . ?
C20 C21 1.504(5) . ?
C21 C22 1.524(4) . ?
C23 C27 1.357(5) . ?
C23 C24 1.372(5) . ?
C24 C25 1.376(5) . ?
C25 C26 1.371(6) . ?
C26 C27 1.389(6) . ?
C28 C32 1.294(9) . ?
C28 C29 1.343(9) . ?
C29 C30 1.346(9) . ?
C30 C31 1.347(9) . ?
C31 C32 1.330(9) . ?
